data_9002535
loop_
_publ_author_name
'Fechtelkord, M.'
'Stief, F.'
'Buhl, J.-C.'

_publ_section_title
;Sodium cation dynamics in nitrate cancrinite: A low and high temperature Na
 and H MAS NMR study and high temperature Rietveld structure refinement
 Sample: T = 673 K
;
_journal_name_full 'American Mineralogist'
_journal_page_first 165
_journal_page_last 175
_journal_volume 86
_journal_year 2001
_chemical_formula_sum 'Al3 H0.08 N0.82 Na3.87 O14.54 Si3'
_chemical_name_mineral Cancrinite
_space_group_IT_number 173
_symmetry_space_group_name_Hall 'P 6c'
_symmetry_space_group_name_H-M 'P 63'
_cell_angle_alpha 90
_cell_angle_beta 90
_cell_angle_gamma 120
_cell_formula_units_Z 2
_cell_length_a 12.7261
_cell_length_b 12.7261
_cell_length_c 5.2214
_cell_volume 732.332
_database_code_amcsd 0002624
_diffrn_ambient_temperature 673
_exptl_crystal_density_diffrn 2.260
_cod_original_formula_sum 'Na3.87 Si3 Al3 O14.54 N.82 H.08'
_cod_database_code 9002535

loop_
_space_group_symop_operation_xyz
x,y,z
x-y,x,1/2+z
-y,x-y,z
-x,-y,1/2+z
-x+y,-x,z
y,-x+y,1/2+z

loop_
_atom_site_label
_atom_site_fract_x
_atom_site_fract_y
_atom_site_fract_z
_atom_site_occupancy
_atom_site_U_iso_or_equiv
_atom_site_type_symbol
_atom_site_attached_hydrogens
Na1 0.33333 0.66667 0.65400 0.93000 0.05200 Na 0
Na2 0.13700 0.27410 0.28700 0.98000 0.06600 Na 0
Si1 0.08000 0.41300 0.75000 1.00000 0.02800 Si 0
Al1 0.33200 0.41100 0.75600 1.00000 0.02800 Al 0
O1 0.20000 0.40600 0.68400 1.00000 0.03000 O 0
O2 0.11500 0.55700 0.73700 1.00000 0.03000 O 0
O3 0.02300 0.34900 0.03500 1.00000 0.03000 O 0
O4 0.32300 0.35900 0.06000 1.00000 0.03000 O 0
N1 0.00000 0.00000 0.56000 0.41000 0.03000 N 0
N2 0.00000 0.00000 0.78000 0.41000 0.03000 N 0
ON1 0.98000 0.08300 0.48000 0.41000 0.07000 O 0
ON2 0.89000 0.94000 0.71000 0.41000 0.07000 O 0
O-H1 0.33333 0.66667 0.68000 0.08000 0.01000 O 1

loop_
_cod_changelog_entry_id
_cod_changelog_entry_author
_cod_changelog_entry_date
_cod_changelog_entry_text
1
;cod-tools version 3.8.0
Id: cif_guess_AMCSD_atom_types 9574 2023-05-10 09:00:05Z saulius
;
2023-05-10T18:48:06+03:00
;Derived atom types and hydrogen counts
from atom names that follow the AMCSD naming convention
(Wat == water, O-H == hydroxyl).
;

loop_
_cod_related_entry_id
_cod_related_entry_database
_cod_related_entry_code
1 AMCSD 0002624
